data_1517623
loop_
_publ_author_name
'Jeffrey S. Ovens'
'Kimberley N. Truong'
'Daniel B. Leznoff'

_publ_section_title
;
 Targeting [AuCl2(CN)2]- units as halophilic building blocks in
 coordination polymers
;
_journal_name_full
;
Inorganica Chimica Acta
;
_journal_page_first 127
_journal_page_last 135
_journal_volume 403
_journal_year 2013
_chemical_formula_moiety 'C29 H20 Au2 Cl4 Cu1 N8 O1'
_chemical_formula_sum 'C29 H20 Au2 Cl4 Cu N8 O'
_chemical_formula_weight 1095.82
_chemical_name_systematic ?
_space_group_IT_number 15
_symmetry_cell_setting monoclinic
_symmetry_space_group_name_Hall '-C 2yc'
_symmetry_space_group_name_H-M 'C 1 2/c 1'
_atom_sites_solution_hydrogens geom
_atom_sites_solution_primary direct
_cell_angle_alpha 90
_cell_angle_beta 96.244(3)
_cell_angle_gamma 90
_cell_formula_units_Z 4
_cell_length_a 23.2596(9)
_cell_length_b 7.8186(3)
_cell_length_c 17.9766(8)
_cell_measurement_reflns_used 1546
_cell_measurement_temperature 296(2)
_cell_measurement_theta_max 24.73
_cell_measurement_theta_min 4.47
_cell_volume 3249.8(2)
_computing_cell_refinement 'Bruker SAINT'
_computing_data_collection 'Bruker APEX2'
_computing_data_reduction 'Bruker SAINT'
_computing_structure_solution
; 
 SIR92 (Altomare et al, 1994)
 CRYSTALS (Watkin, 1988) 
;
_diffrn_ambient_temperature 296(2)
_diffrn_measured_fraction_theta_full 0.998
_diffrn_measured_fraction_theta_max 0.998
_diffrn_measurement_device_type 'Bruker APEX-II CCD'
_diffrn_measurement_method '\w scans'
_diffrn_radiation_monochromator graphite
_diffrn_radiation_type 'Mo K\a'
_diffrn_radiation_wavelength 0.71073
_diffrn_reflns_av_R_equivalents 0.055
_diffrn_reflns_limit_h_max 28
_diffrn_reflns_limit_h_min -27
_diffrn_reflns_limit_k_max 9
_diffrn_reflns_limit_k_min -9
_diffrn_reflns_limit_l_max 21
_diffrn_reflns_limit_l_min -21
_diffrn_reflns_number 10955
_diffrn_reflns_theta_full 25.686
_diffrn_reflns_theta_max 25.686
_diffrn_reflns_theta_min 1.761
_exptl_absorpt_coefficient_mu 10.022
_exptl_absorpt_correction_T_max 0.7453
_exptl_absorpt_correction_T_min 0.5366
_exptl_absorpt_correction_type multi-scan
_exptl_crystal_colour turquoise
_exptl_crystal_density_diffrn 2.240
_exptl_crystal_description plate
_exptl_crystal_F_000 2052
_exptl_crystal_size_max 0.241
_exptl_crystal_size_mid 0.090
_exptl_crystal_size_min 0.028
_refine_diff_density_max 2.42
_refine_diff_density_min -3.78
_refine_ls_extinction_method None
_refine_ls_goodness_of_fit_ref 1.0239
_refine_ls_matrix_type full
_refine_ls_number_parameters 213
_refine_ls_number_reflns 2194
_refine_ls_number_restraints 2
_refine_ls_R_factor_all 0.0818
_refine_ls_R_factor_gt 0.0624
_refine_ls_shift/su_max 0.0009587
_refine_ls_structure_factor_coef F
_refine_ls_weighting_details
;
 Method= Modified Sheldrick 
 w=1/[\s^2^(F) + ( 0.00P)^2^ + 0.60P] 
 ,where P=(max(Fo,0) + 2Fc)/3 
;
_refine_ls_weighting_scheme calc
_refine_ls_wR_factor_all 0.0981
_refine_ls_wR_factor_gt 0.0856
_refine_ls_wR_factor_ref 0.0830
_reflns_limit_h_max 28
_reflns_limit_h_min -28
_reflns_limit_k_max 9
_reflns_limit_k_min 0
_reflns_limit_l_max 21
_reflns_limit_l_min 0
_reflns_number_gt 2281
_reflns_number_total 3078
_reflns_threshold_expression I>2.0\s(I)
_cod_data_source_file ICA-2013-403-127-135-2.cif
_cod_data_source_block Cu_phen_MeOH_Au3Cl-2
_cod_depositor_comments
;
The following automatic conversions were performed:

'_exptl_absorpt_correction_type' value 'Multi-scan' changed to
'multi-scan' according to the built-in table from CIF Core dictionary
named 'cif_core.dic' version 2.4.1 from 2010-06-29.

Automatic conversion script
Id: cif_fix_values 2281 2013-09-26 08:29:07Z andrius 
;
_cod_original_formula_sum 'C29 H20 Au2 Cl4 Cu1 N8 O1'
_cod_database_code 1517623

loop_
_symmetry_equiv_pos_as_xyz
x,y,z
-x,-y,-z
x+1/2,y+1/2,z
-x+1/2,-y+1/2,-z
-x,y,-z+1/2
x,-y,z+1/2
-x+1/2,y+1/2,-z+1/2
x+1/2,-y+1/2,z+1/2

loop_
_atom_site_label
_atom_site_type_symbol
_atom_site_fract_x
_atom_site_fract_y
_atom_site_fract_z
_atom_site_U_iso_or_equiv
_atom_site_occupancy
_atom_site_adp_type
_atom_site_refinement_flags_posn
_atom_site_refinement_flags_adp
Au1 Au 0.75971(3) 1.12731(10) 0.35735(4) 0.0522 1.0000 Uani . .
Cu1 Cu 0.5000 0.9986(5) 0.2500 0.0623 1.0000 Uani S T
Cl1 Cl 0.7608(3) 1.2760(10) 0.2487(4) 0.1138 1.0000 Uani . .
Cl2 Cl 0.7570(3) 0.9714(13) 0.4639(4) 0.1242 1.0000 Uani . .
O1 O 0.5200(12) 1.244(4) 0.2818(15) 0.0723 0.5000 Uani . .
N1 N 0.8891(8) 1.032(3) 0.3571(11) 0.0818 1.0000 Uani . .
N2 N 0.6294(9) 1.216(3) 0.3514(11) 0.0953 1.0000 Uani . .
N3 N 0.5498(7) 0.8448(19) 0.3258(8) 0.0576 1.0000 Uani . .
N4 N 0.4472(7) 0.995(2) 0.3308(8) 0.0620 1.0000 Uani . .
C1 C 0.8438(9) 1.068(3) 0.3570(10) 0.0585 1.0000 Uani . .
C2 C 0.6766(7) 1.184(3) 0.3572(10) 0.0589 1.0000 Uani . .
C3 C 0.500000(10) 1.397(7) 0.250000(10) 0.1351 1.0000 Uani S T
C11 C 0.5236(7) 0.817(2) 0.3895(9) 0.0432 1.0000 Uani . .
C12 C 0.6004(8) 0.769(3) 0.3198(11) 0.0680 1.0000 Uani . .
C13 C 0.6255(8) 0.667(3) 0.3776(14) 0.0703 1.0000 Uani . .
C14 C 0.5999(9) 0.643(3) 0.4405(13) 0.0769 1.0000 Uani . .
C15 C 0.5455(9) 0.715(2) 0.4479(10) 0.0597 1.0000 Uani . .
C16 C 0.5150(9) 0.699(3) 0.5104(11) 0.0655 1.0000 Uani . .
C17 C 0.4639(8) 0.774(2) 0.5130(10) 0.0585 1.0000 Uani . .
C18 C 0.4375(8) 0.878(2) 0.4546(10) 0.0545 1.0000 Uani . .
C19 C 0.3839(8) 0.959(3) 0.4537(10) 0.0592 1.0000 Uani . .
C20 C 0.3637(9) 1.059(3) 0.3926(13) 0.0767 1.0000 Uani . .
C21 C 0.3969(7) 1.073(3) 0.3320(10) 0.0593 1.0000 Uani . .
C22 C 0.4671(9) 0.898(2) 0.3909(9) 0.0567 1.0000 Uani . .
H11 H 0.5480 1.2534 0.3242 0.050(13) 0.5000 Uiso R .
H31 H 0.5185 1.4885 0.2779 0.072(13) 0.5000 Uiso R .
H32 H 0.5083 1.4041 0.1995 0.072(13) 0.5000 Uiso R .
H33 H 0.4594 1.4041 0.2517 0.072(13) 0.5000 Uiso R .
H121 H 0.6176 0.7777 0.2756 0.034(13) 1.0000 Uiso R .
H131 H 0.6619 0.6196 0.3741 0.035(13) 1.0000 Uiso R .
H141 H 0.6178 0.5759 0.4790 0.045(13) 1.0000 Uiso R .
H161 H 0.5309 0.6354 0.5515 0.032(13) 1.0000 Uiso R .
H171 H 0.4441 0.7568 0.5545 0.028(13) 1.0000 Uiso R .
H191 H 0.3626 0.9464 0.4943 0.026(13) 1.0000 Uiso R .
H201 H 0.3284 1.1154 0.3919 0.038(13) 1.0000 Uiso R .
H211 H 0.3830 1.1393 0.2907 0.026(13) 1.0000 Uiso R .

loop_
_atom_site_aniso_label
_atom_site_aniso_U_11
_atom_site_aniso_U_22
_atom_site_aniso_U_33
_atom_site_aniso_U_23
_atom_site_aniso_U_13
_atom_site_aniso_U_12
Au1 0.0495(4) 0.0524(4) 0.0538(4) 0.0012(3) 0.0019(3) 0.0038(3)
Cu1 0.075(2) 0.071(2) 0.0443(16) 0.0000 0.0191(15) 0.0000
Cl1 0.079(4) 0.126(6) 0.136(6) 0.084(5) 0.011(4) 0.004(4)
Cl2 0.077(4) 0.214(9) 0.085(4) 0.077(5) 0.026(3) 0.049(5)
O1 0.071(17) 0.073(18) 0.063(16) 0.001(15) -0.040(13) 0.002(15)
N1 0.059(11) 0.095(14) 0.090(13) 0.008(11) -0.001(9) -0.009(11)
N2 0.099(16) 0.114(17) 0.073(12) -0.022(12) 0.007(11) 0.033(14)
N3 0.063(9) 0.057(10) 0.056(9) -0.004(7) 0.019(7) -0.007(7)
N4 0.085(11) 0.054(9) 0.048(9) 0.001(7) 0.012(8) 0.009(9)
C1 0.059(12) 0.061(12) 0.054(11) 0.002(9) -0.003(9) 0.005(9)
C2 0.040(9) 0.089(14) 0.047(10) 0.000(9) 0.004(7) 0.031(9)
C3 0.053(18) 0.28(7) 0.06(2) 0.0000 -0.029(16) 0.0000
C11 0.045(9) 0.049(9) 0.036(8) -0.009(7) 0.004(7) -0.009(7)
C12 0.061(11) 0.086(15) 0.060(12) -0.009(11) 0.023(9) 0.016(11)
C13 0.032(9) 0.065(13) 0.114(18) -0.006(12) 0.010(10) 0.002(8)
C14 0.065(12) 0.070(14) 0.095(16) 0.040(12) 0.004(12) 0.007(11)
C15 0.075(13) 0.055(11) 0.049(10) -0.007(9) 0.007(9) -0.022(10)
C16 0.076(14) 0.068(12) 0.051(11) 0.016(10) 0.001(10) 0.003(11)
C17 0.077(13) 0.054(11) 0.049(10) 0.002(9) 0.026(9) -0.014(10)
C18 0.062(10) 0.051(10) 0.052(10) -0.002(9) 0.016(8) 0.004(9)
C19 0.053(10) 0.077(13) 0.051(10) 0.002(10) 0.019(8) -0.006(10)
C20 0.062(12) 0.076(14) 0.095(17) -0.020(13) 0.021(12) 0.000(11)
C21 0.039(9) 0.093(15) 0.045(9) 0.008(9) 0.001(7) 0.005(9)
C22 0.076(12) 0.063(12) 0.031(8) -0.010(8) 0.011(8) -0.006(10)

loop_
_atom_type_symbol
_atom_type_scat_dispersion_real
_atom_type_scat_dispersion_imag
_atom_type_scat_Cromer_Mann_a1
_atom_type_scat_Cromer_Mann_b1
_atom_type_scat_Cromer_Mann_a2
_atom_type_scat_Cromer_Mann_b2
_atom_type_scat_Cromer_Mann_a3
_atom_type_scat_Cromer_Mann_b3
_atom_type_scat_Cromer_Mann_a4
_atom_type_scat_Cromer_Mann_b4
_atom_type_scat_Cromer_Mann_c
_atom_type_scat_source
C 0.0033 0.0016 2.3100 20.8439 1.0200 10.2075 1.5886 0.5687 0.8650 51.6512 0.2156 'International Tables Vol C 4.2.6.8 and 6.1.1.4'
H 0.0000 0.0000 0.4930 10.5109 0.3229 26.1257 0.1402 3.1424 0.0408 57.7998 0.0030 'International Tables Vol C 4.2.6.8 and 6.1.1.4'
N 0.0061 0.0033 12.2126 0.0057 3.1322 9.8933 2.0125 28.9975 1.1663 0.5826 -11.5290 'International Tables Vol C 4.2.6.8 and 6.1.1.4'
O 0.0106 0.0060 3.0485 13.2771 2.2868 5.7011 1.5463 0.3239 0.8670 32.9089 0.2508 'International Tables Vol C 4.2.6.8 and 6.1.1.4'
Cl 0.1484 0.1585 11.4604 0.0104 7.1964 1.1662 6.2556 18.5194 1.6455 47.7784 -9.5574 'International Tables Vol C 4.2.6.8 and 6.1.1.4'
Cu 0.3201 1.2651 13.3380 3.5828 7.1676 0.2470 5.6158 11.3966 1.6735 64.8126 1.1910 'International Tables Vol C 4.2.6.8 and 6.1.1.4'
Au -2.0133 8.8022 16.8819 0.4611 18.5913 8.6216 25.5582 1.4826 5.8600 36.3956 12.0658 'International Tables Vol C 4.2.6.8 and 6.1.1.4'

loop_
_geom_angle_atom_site_label_1
_geom_angle_site_symmetry_1
_geom_angle_atom_site_label_2
_geom_angle_atom_site_label_3
_geom_angle_site_symmetry_3
_geom_angle
_geom_angle_publ_flag
Cl1 7_645 Au1 Cl1 . 86.83(10) yes
Cl1 7_645 Au1 Cl2 . 91.4(3) yes
Cl1 . Au1 Cl2 . 178.1(3) yes
Cl1 7_645 Au1 C1 . 83.6(6) yes
Cl1 . Au1 C1 . 90.8(6) yes
Cl2 . Au1 C1 . 89.7(6) yes
Cl1 7_645 Au1 C2 . 96.0(6) yes
Cl1 . Au1 C2 . 89.2(6) yes
Cl2 . Au1 C2 . 90.2(6) yes
C1 . Au1 C2 . 179.6(8) yes
N3 5_655 Cu1 O1 5_655 105.5(8) yes
N3 5_655 Cu1 N4 5_655 81.8(6) yes
O1 5_655 Cu1 N4 5_655 87.0(10) yes
N3 5_655 Cu1 C22 5_655 55.8(6) yes
O1 5_655 Cu1 C22 5_655 94.9(9) yes
N4 5_655 Cu1 C22 5_655 26.0(6) yes
N3 5_655 Cu1 O1 . 145.4(8) yes
O1 5_655 Cu1 O1 . 39.9(14) yes
N4 5_655 Cu1 O1 . 94.4(10) yes
C22 5_655 Cu1 O1 . 115.8(9) yes
N3 5_655 Cu1 N3 . 109.1(8) yes
O1 5_655 Cu1 N3 . 145.4(8) yes
N4 5_655 Cu1 N3 . 97.3(6) yes
C22 5_655 Cu1 N3 . 103.9(5) yes
O1 . Cu1 N3 . 105.5(8) yes
N3 5_655 Cu1 N4 . 97.3(6) yes
O1 5_655 Cu1 N4 . 94.4(10) yes
N4 5_655 Cu1 N4 . 178.4(9) yes
C22 5_655 Cu1 N4 . 153.0(6) yes
O1 . Cu1 N4 . 87.0(10) yes
N3 5_655 Cu1 C22 . 103.9(5) yes
O1 5_655 Cu1 C22 . 115.8(9) yes
N4 5_655 Cu1 C22 . 153.0(6) yes
C22 5_655 Cu1 C22 . 147.8(7) yes
O1 . Cu1 C22 . 94.9(9) yes
N3 . Cu1 N4 . 81.8(6) yes
N3 . Cu1 C22 . 55.8(6) yes
N4 . Cu1 C22 . 26.0(6) yes
Au1 . Cl1 Au1 7_655 153.3(4) yes
Au1 . Cl1 Cl1 7_645 57.98(16) yes
Au1 7_655 Cl1 Cl1 7_645 144.1(4) yes
Au1 . Cl1 Cl1 7_655 118.9(4) yes
Au1 7_655 Cl1 Cl1 7_655 35.19(11) yes
Cl1 7_645 Cl1 Cl1 7_655 165.1(4) yes
Au1 . Cl2 Cl2 4_666 143.3(5) yes
O1 5_655 O1 Cu1 . 70.1(7) yes
O1 5_655 O1 C3 . 59.7(16) yes
Cu1 . O1 C3 . 130(2) yes
O1 5_655 O1 H11 . 175.3 no
Cu1 . O1 H11 . 114.2 no
C3 . O1 H11 . 115.9 no
Cu1 . N3 C11 . 112.1(12) yes
Cu1 . N3 C12 . 129.8(13) yes
C11 . N3 C12 . 118.1(16) yes
Cu1 . N4 C21 . 128.3(13) yes
Cu1 . N4 C22 . 113.7(13) yes
C21 . N4 C22 . 118.0(16) yes
Au1 . C1 N1 . 178(2) yes
Au1 . C2 N2 . 174.7(17) yes
H32 5_655 C3 H33 5_655 109.5 no
H32 5_655 C3 H31 5_655 109.5 no
H33 5_655 C3 H31 5_655 109.5 no
H32 5_655 C3 O1 . 75.4 no
H33 5_655 C3 O1 . 76.9 no
H31 5_655 C3 O1 . 169.1 no
H32 5_655 C3 O1 5_655 110.6 no
H33 5_655 C3 O1 5_655 109.1 no
H31 5_655 C3 O1 5_655 108.7 no
O1 . C3 O1 5_655 61(3) yes
H32 5_655 C3 H31 . 65.1 no
H33 5_655 C3 H31 . 65.1 no
H31 5_655 C3 H31 . 82.2 no
O1 . C3 H31 . 108.7 no
O1 5_655 C3 H31 . 169.1 no
H32 5_655 C3 H32 . 173.3 no
H33 5_655 C3 H32 . 70.1 no
H31 5_655 C3 H32 . 65.1 no
O1 . C3 H32 . 110.6 no
O1 5_655 C3 H32 . 75.4 no
H32 5_655 C3 H33 . 70.1 no
H33 5_655 C3 H33 . 173.3 no
H31 5_655 C3 H33 . 65.1 no
O1 . C3 H33 . 109.1 no
O1 5_655 C3 H33 . 76.9 no
H31 . C3 H32 . 109.5 no
H31 . C3 H33 . 109.5 no
H32 . C3 H33 . 109.5 no
N3 . C11 C15 . 124.8(16) yes
N3 . C11 C22 . 115.2(15) yes
C15 . C11 C22 . 120.0(15) yes
N3 . C12 C13 . 119.9(18) yes
N3 . C12 H121 . 119.9 no
C13 . C12 H121 . 120.0 no
C12 . C13 C14 . 121.3(18) yes
C12 . C13 H131 . 119.3 no
C14 . C13 H131 . 119.3 no
C13 . C14 C15 . 120.8(19) yes
C13 . C14 H141 . 119.9 no
C15 . C14 H141 . 119.3 no
C14 . C15 C11 . 114.9(17) yes
C14 . C15 C16 . 125.8(19) yes
C11 . C15 C16 . 119.1(19) yes
C15 . C16 C17 . 121.6(19) yes
C15 . C16 H161 . 119.3 no
C17 . C16 H161 . 119.1 no
C16 . C17 C18 . 123.0(17) yes
C16 . C17 H171 . 119.1 no
C18 . C17 H171 . 117.9 no
C17 . C18 C19 . 125.8(16) yes
C17 . C18 C22 . 117.2(17) yes
C19 . C18 C22 . 117.0(17) yes
C18 . C19 C20 . 119.4(17) yes
C18 . C19 H191 . 119.4 no
C20 . C19 H191 . 121.3 no
C19 . C20 C21 . 119.3(19) yes
C19 . C20 H201 . 119.9 no
C21 . C20 H201 . 120.8 no
C20 . C21 N4 . 122.6(18) yes
C20 . C21 H211 . 119.2 no
N4 . C21 H211 . 118.2 no
C11 . C22 C18 . 119.0(16) yes
C11 . C22 N4 . 117.2(15) yes
C18 . C22 N4 . 123.7(18) yes
C11 . C22 Cu1 . 77.0(9) yes
C18 . C22 Cu1 . 164.0(14) yes
N4 . C22 Cu1 . 40.3(8) yes

loop_
_geom_bond_atom_site_label_1
_geom_bond_atom_site_label_2
_geom_bond_site_symmetry_2
_geom_bond_distance
_geom_bond_publ_flag
Au1 Cl1 7_645 3.348(6) yes
Au1 Cl1 . 2.276(6) yes
Au1 Cl2 . 2.277(6) yes
Au1 C1 . 2.01(2) yes
Au1 C2 . 1.984(16) yes
Cu1 N3 5_655 2.074(16) yes
Cu1 O1 5_655 2.04(3) yes
Cu1 N4 5_655 2.001(15) yes
Cu1 C22 5_655 2.836(16) yes
Cu1 O1 . 2.04(3) yes
Cu1 N3 . 2.074(16) yes
Cu1 N4 . 2.001(15) yes
Cu1 C22 . 2.836(16) yes
Cl1 Cl1 7_645 3.9425(16) yes
Cl1 Cl1 7_655 3.9425(16) yes
Cl2 Cl2 4_666 3.724(18) yes
O1 O1 5_655 1.39(5) yes
O1 C3 . 1.38(5) yes
O1 H11 . 0.950 no
N1 C1 . 1.09(2) yes
N2 C2 . 1.12(2) yes
N3 C11 . 1.37(2) yes
N3 C12 . 1.33(2) yes
N4 C21 . 1.32(2) yes
N4 C22 . 1.36(2) yes
C3 H32 5_655 0.950 no
C3 H33 5_655 0.950 no
C3 H31 5_655 0.950 no
C3 H31 . 0.950 no
C3 H32 . 0.950 no
C3 H33 . 0.950 no
C11 C15 . 1.37(2) yes
C11 C22 . 1.46(3) yes
C12 C13 . 1.38(3) yes
C12 H121 . 0.931 no
C13 C14 . 1.35(3) yes
C13 H131 . 0.933 no
C14 C15 . 1.40(3) yes
C14 H141 . 0.931 no
C15 C16 . 1.40(3) yes
C16 C17 . 1.33(3) yes
C16 H161 . 0.934 no
C17 C18 . 1.41(3) yes
C17 H171 . 0.930 no
C18 C19 . 1.40(3) yes
C18 C22 . 1.41(2) yes
C19 C20 . 1.39(3) yes
C19 H191 . 0.932 no
C20 C21 . 1.41(3) yes
C20 H201 . 0.930 no
C21 H211 . 0.934 no

loop_
_geom_hbond_atom_site_label_D
_geom_hbond_atom_site_label_H
_geom_hbond_atom_site_label_A
_geom_hbond_site_symmetry_A
_geom_hbond_angle_DHA
_geom_hbond_distance_DH
_geom_hbond_distance_HA
_geom_hbond_distance_DA
_geom_hbond_publ_flag
O1 H11 N2 . 140 0.95 1.92 2.72(3) yes
C17 H171 N2 2_676 162 0.93 2.54 3.44(3) yes
